data_7039846
loop_
_publ_author_name
'Yin, Wenlong'
'Iyer, Abishek K.'
'Lin, Xinsong'
'Li, Chao'
'Yao, Jiyong'
'Mar, Arthur'

_publ_section_title
;
 Quaternary chalcogenides BaRE2In2Ch7 (RE = La-Nd; Ch = S, Se) containing
 InCh5 trigonal bipyramids.
;
_journal_issue 31
_journal_name_full 'Dalton transactions (Cambridge, England : 2003)'
_journal_page_first 12329
_journal_page_last 12337
_journal_paper_doi 10.1039/c6dt02385a
_journal_volume 45
_journal_year 2016
_chemical_formula_structural 'Ba La2 In2 Se7'
_chemical_formula_sum 'Ba In2 La2 Se7'
_chemical_formula_weight 1197.52
_chemical_name_common 'barium lanthanum indium selenide (1/2/2/7)'
_chemical_name_systematic 'barium lanthanum indium selenide (1/2/2/7)'
_space_group_crystal_system orthorhombic
_space_group_IT_number 55
_space_group_name_Hall '-P 2 2ab'
_space_group_name_H-M_alt 'P b a m'
_symmetry_space_group_name_Hall '-P 2 2ab'
_symmetry_space_group_name_H-M 'P b a m'
_audit_creation_method SHELXL-2014/7
_cell_angle_alpha 90
_cell_angle_beta 90
_cell_angle_gamma 90
_cell_formula_units_Z 2
_cell_length_a 12.1515(6)
_cell_length_b 12.9367(7)
_cell_length_c 4.1966(2)
_cell_measurement_reflns_used 3411
_cell_measurement_temperature 296(2)
_cell_measurement_theta_max 30.83
_cell_measurement_theta_min 3.35
_cell_volume 659.71(6)
_computing_cell_refinement 'Bruker SAINT 8.34A (Bruker, 2013)'
_computing_data_collection 'Bruker APEX 2 (Bruker, 2008)'
_computing_data_reduction 'Bruker SAINT 8.34A'
_computing_molecular_graphics 'ATOMS 5.1 (Dowty, 1999)'
_computing_publication_material 'SHELXL-2014/7 (Sheldrick, 2014)'
_computing_structure_refinement 'SHELXL-2014/7 (Sheldrick, 2014)'
_computing_structure_solution 'SHELXS-97 (Sheldrick, 2008)'
_diffrn_ambient_temperature 296(2)
_diffrn_measured_fraction_theta_full 1.000
_diffrn_measured_fraction_theta_max 1.000
_diffrn_measurement_device_type 'Bruker PLATFORM/SMART APEX II CCD'
_diffrn_measurement_method '\w and \f scans'
_diffrn_radiation_type MoK\a
_diffrn_radiation_wavelength 0.71073
_diffrn_reflns_av_R_equivalents 0.0533
_diffrn_reflns_av_unetI/netI 0.0302
_diffrn_reflns_Laue_measured_fraction_full 1.000
_diffrn_reflns_Laue_measured_fraction_max 1.000
_diffrn_reflns_limit_h_max 18
_diffrn_reflns_limit_h_min -18
_diffrn_reflns_limit_k_max 19
_diffrn_reflns_limit_k_min -19
_diffrn_reflns_limit_l_max 6
_diffrn_reflns_limit_l_min -6
_diffrn_reflns_number 9266
_diffrn_reflns_point_group_measured_fraction_full 1.000
_diffrn_reflns_point_group_measured_fraction_max 1.000
_diffrn_reflns_theta_full 25.242
_diffrn_reflns_theta_max 33.149
_diffrn_reflns_theta_min 2.299
_diffrn_source 'fine-focus sealed tube'
_exptl_absorpt_coefficient_mu 31.978
_exptl_absorpt_correction_T_max 0.532
_exptl_absorpt_correction_T_min 0.113
_exptl_absorpt_correction_type numerical
_exptl_absorpt_process_details 'SHELXL-2014/7 (Sheldrick, 2014)'
_exptl_crystal_colour black
_exptl_crystal_density_diffrn 6.029
_exptl_crystal_description needle
_exptl_crystal_F_000 1012
_exptl_crystal_size_max 0.094
_exptl_crystal_size_mid 0.039
_exptl_crystal_size_min 0.033
_refine_diff_density_max 1.719
_refine_diff_density_min -1.990
_refine_diff_density_rms 0.358
_refine_ls_extinction_coef 0.00181(14)
_refine_ls_extinction_expression Fc^*^=kFc[1+0.001xFc^2^\l^3^/sin(2\q)]^-1/4^
_refine_ls_extinction_method 'SHELXL-2014/7 (Sheldrick 2014'
_refine_ls_goodness_of_fit_ref 1.144
_refine_ls_hydrogen_treatment undef
_refine_ls_matrix_type full
_refine_ls_number_parameters 40
_refine_ls_number_reflns 1407
_refine_ls_number_restraints 0
_refine_ls_restrained_S_all 1.144
_refine_ls_R_factor_all 0.0354
_refine_ls_R_factor_gt 0.0279
_refine_ls_shift/su_max 0.000
_refine_ls_shift/su_mean 0.000
_refine_ls_structure_factor_coef Fsqd
_refine_ls_weighting_details 'w=1/[\s^2^(Fo^2^)+(0.0222P)^2^+1.9943P] where P=(Fo^2^+2Fc^2^)/3'
_refine_ls_weighting_scheme calc
_refine_ls_wR_factor_gt 0.0569
_refine_ls_wR_factor_ref 0.0597
_reflns_Friedel_coverage 0.000
_reflns_number_gt 1207
_reflns_number_total 1407
_reflns_threshold_expression 'I > 2\s(I)'
_cod_data_source_file c6dt02385a4.cif
_cod_data_source_block pbam
_cod_depositor_comments 'Adding full bibliography for 7039846--7039853.cif.'
_cod_database_code 7039846
_shelx_shelxl_version_number 2014/7
_shelx_space_group_comment
;
The symmetry employed for this shelxl refinement is uniquely defined
by the following loop, which should always be used as a source of
symmetry information in preference to the above space-group names.
They are only intended as comments.
;
_shelx_estimated_absorpt_t_min 0.153
_shelx_estimated_absorpt_t_max 0.418

loop_
_space_group_symop_operation_xyz
'x, y, z'
'-x, -y, z'
'-x+1/2, y+1/2, -z'
'x+1/2, -y+1/2, -z'
'-x, -y, -z'
'x, y, -z'
'x-1/2, -y-1/2, z'
'-x-1/2, y-1/2, z'

loop_
_atom_site_label
_atom_site_type_symbol
_atom_site_fract_x
_atom_site_fract_y
_atom_site_fract_z
_atom_site_U_iso_or_equiv
_atom_site_adp_type
_atom_site_occupancy
_atom_site_site_symmetry_order
_atom_site_calc_flag
_atom_site_refinement_flags_posn
_atom_site_refinement_flags_adp
_atom_site_refinement_flags_occupancy
Ba Ba 0.0000 0.5000 0.5000 0.01872(13) Uani 1 4 d S T P
La La 0.11764(3) 0.14234(3) 0.5000 0.01258(10) Uani 1 2 d S T P
In In 0.28359(4) 0.37792(4) 0.0000 0.01523(11) Uani 1 2 d S T P
Se1 Se 0.35742(6) 0.28372(5) 0.5000 0.01423(14) Uani 1 2 d S T P
Se2 Se 0.07792(5) 0.30564(5) 0.0000 0.01326(14) Uani 1 2 d S T P
Se3 Se 0.28859(5) 0.06481(5) 0.0000 0.01331(14) Uani 1 2 d S T P
Se4 Se 0.0000 0.0000 0.0000 0.01340(18) Uani 1 4 d S T P

loop_
_atom_site_aniso_label
_atom_site_aniso_U_11
_atom_site_aniso_U_22
_atom_site_aniso_U_33
_atom_site_aniso_U_23
_atom_site_aniso_U_13
_atom_site_aniso_U_12
Ba 0.0189(3) 0.0250(3) 0.0122(2) 0.000 0.000 0.0054(2)
La 0.01459(18) 0.01343(18) 0.00972(15) 0.000 0.000 0.00041(13)
In 0.0185(2) 0.0149(2) 0.0123(2) 0.000 0.000 0.00283(17)
Se1 0.0158(3) 0.0159(3) 0.0110(3) 0.000 0.000 0.0027(2)
Se2 0.0143(3) 0.0123(3) 0.0132(3) 0.000 0.000 0.0002(2)
Se3 0.0127(3) 0.0123(3) 0.0149(3) 0.000 0.000 0.0004(2)
Se4 0.0137(4) 0.0133(4) 0.0132(4) 0.000 0.000 -0.0024(3)

loop_
_atom_type_symbol
_atom_type_description
_atom_type_scat_dispersion_real
_atom_type_scat_dispersion_imag
_atom_type_scat_source
Se Se -0.0929 2.2259 'International Tables Vol C Tables 4.2.6.8 and 6.1.1.4'
In In -0.7276 1.3100 'International Tables Vol C Tables 4.2.6.8 and 6.1.1.4'
Ba Ba -0.3244 2.2819 'International Tables Vol C Tables 4.2.6.8 and 6.1.1.4'
La La -0.2871 2.4523 'International Tables Vol C Tables 4.2.6.8 and 6.1.1.4'

loop_
_geom_angle_atom_site_label_1
_geom_angle_atom_site_label_2
_geom_angle_atom_site_label_3
_geom_angle
_geom_angle_site_symmetry_1
_geom_angle_site_symmetry_3
Se2 Ba Se2 75.981(14) 5_566 5_565
Se2 Ba Se2 104.019(14) 5_566 1_556
Se2 Ba Se2 180.0 5_565 1_556
Se2 Ba Se2 180.0 5_566 .
Se2 Ba Se2 104.020(14) 5_565 .
Se2 Ba Se2 75.980(14) 1_556 .
Se2 Ba Se3 110.469(14) 5_566 7_565
Se2 Ba Se3 66.090(15) 5_565 7_565
Se2 Ba Se3 113.910(15) 1_556 7_565
Se2 Ba Se3 69.531(14) . 7_565
Se2 Ba Se3 69.531(14) 5_566 3_556
Se2 Ba Se3 113.910(15) 5_565 3_556
Se2 Ba Se3 66.089(15) 1_556 3_556
Se2 Ba Se3 110.469(14) . 3_556
Se3 Ba Se3 180.00(2) 7_565 3_556
Se2 Ba Se3 66.090(15) 5_566 7_566
Se2 Ba Se3 110.469(14) 5_565 7_566
Se2 Ba Se3 69.531(14) 1_556 7_566
Se2 Ba Se3 113.910(15) . 7_566
Se3 Ba Se3 75.657(14) 7_565 7_566
Se3 Ba Se3 104.343(14) 3_556 7_566
Se2 Ba Se3 113.910(15) 5_566 3
Se2 Ba Se3 69.531(14) 5_565 3
Se2 Ba Se3 110.469(14) 1_556 3
Se2 Ba Se3 66.090(15) . 3
Se3 Ba Se3 104.343(14) 7_565 3
Se3 Ba Se3 75.657(14) 3_556 3
Se3 Ba Se3 180.0 7_566 3
Se2 Ba Ba 52.010(7) 5_566 1_556
Se2 Ba Ba 127.990(7) 5_565 1_556
Se2 Ba Ba 52.010(7) 1_556 1_556
Se2 Ba Ba 127.990(7) . 1_556
Se3 Ba Ba 127.829(7) 7_565 1_556
Se3 Ba Ba 52.171(7) 3_556 1_556
Se3 Ba Ba 52.171(7) 7_566 1_556
Se3 Ba Ba 127.829(7) 3 1_556
Se2 Ba Ba 127.990(7) 5_566 1_554
Se2 Ba Ba 52.010(7) 5_565 1_554
Se2 Ba Ba 127.990(7) 1_556 1_554
Se2 Ba Ba 52.010(7) . 1_554
Se3 Ba Ba 52.171(7) 7_565 1_554
Se3 Ba Ba 127.829(7) 3_556 1_554
Se3 Ba Ba 127.829(7) 7_566 1_554
Se3 Ba Ba 52.171(7) 3 1_554
Ba Ba Ba 180.0 1_556 1_554
Se2 La Se2 88.15(2) . 1_556
Se2 La Se3 82.171(15) . .
Se2 La Se3 143.12(2) 1_556 .
Se2 La Se3 143.12(2) . 1_556
Se2 La Se3 82.171(15) 1_556 1_556
Se3 La Se3 84.581(19) . 1_556
Se2 La Se4 82.697(12) . .
Se2 La Se4 143.480(18) 1_556 .
Se3 La Se4 70.403(12) . .
Se3 La Se4 124.399(17) 1_556 .
Se2 La Se4 143.480(18) . 1_556
Se2 La Se4 82.698(12) 1_556 1_556
Se3 La Se4 124.399(17) . 1_556
Se3 La Se4 70.404(12) 1_556 1_556
Se4 La Se4 83.982(10) . 1_556
Se2 La Se1 69.149(16) . 7_565
Se2 La Se1 69.150(16) 1_556 7_565
Se3 La Se1 136.949(10) . 7_565
Se3 La Se1 136.950(10) 1_556 7_565
Se4 La Se1 74.559(11) . 7_565
Se4 La Se1 74.559(11) 1_556 7_565
Se2 La Se1 76.300(16) . .
Se2 La Se1 76.300(16) 1_556 .
Se3 La Se1 66.845(16) . .
Se3 La Se1 66.845(16) 1_556 .
Se4 La Se1 134.279(8) . .
Se4 La Se1 134.279(8) 1_556 .
Se1 La Se1 131.052(13) 7_565 .
Se2 La La 134.077(10) . 1_556
Se2 La La 45.924(10) 1_556 1_556
Se3 La La 132.291(9) . 1_556
Se3 La La 47.710(9) 1_556 1_556
Se4 La La 131.991(5) . 1_556
Se4 La La 48.009(5) 1_556 1_556
Se1 La La 90.0 7_565 1_556
Se1 La La 90.0 . 1_556
Se2 La La 45.923(10) . 1_554
Se2 La La 134.076(10) 1_556 1_554
Se3 La La 47.709(9) . 1_554
Se3 La La 132.290(9) 1_556 1_554
Se4 La La 48.009(5) . 1_554
Se4 La La 131.991(5) 1_556 1_554
Se1 La La 90.0 7_565 1_554
Se1 La La 90.0 . 1_554
La La La 180.0 1_556 1_554
Se3 In Se1 124.129(16) 3 1_554
Se3 In Se1 124.129(16) 3 .
Se1 In Se1 108.41(3) 1_554 .
Se3 In Se2 90.57(3) 3 .
Se1 In Se2 99.19(2) 1_554 .
Se1 In Se2 99.19(2) . .
Se3 In Se4 78.95(2) 3 3
Se1 In Se4 86.863(19) 1_554 3
Se1 In Se4 86.863(19) . 3
Se2 In Se4 169.52(2) . 3
In Se1 In 108.41(3) 1_556 .
In Se1 La 101.28(2) 1_556 7_665
In Se1 La 101.27(2) . 7_665
In Se1 La 87.52(2) 1_556 .
In Se1 La 87.52(2) . .
La Se1 La 164.71(2) 7_665 .
In Se2 La 95.48(2) . 1_554
In Se2 La 95.48(2) . .
La Se2 La 88.15(2) 1_554 .
In Se2 Ba 90.098(18) . .
La Se2 Ba 171.56(2) 1_554 .
La Se2 Ba 97.633(7) . .
In Se2 Ba 90.098(18) . 1_554
La Se2 Ba 97.633(7) 1_554 1_554
La Se2 Ba 171.56(2) . 1_554
Ba Se2 Ba 75.980(14) . 1_554
In Se3 La 94.31(2) 3_545 1_554
In Se3 La 94.31(2) 3_545 .
La Se3 La 84.581(19) 1_554 .
In Se3 Ba 91.472(19) 3_545 3_546
La Se3 Ba 172.62(2) 1_554 3_546
La Se3 Ba 99.575(6) . 3_546
In Se3 Ba 91.472(19) 3_545 3_545
La Se3 Ba 99.575(6) 1_554 3_545
La Se3 Ba 172.62(2) . 3_545
Ba Se3 Ba 75.657(14) 3_546 3_545
In Se4 In 180.000(18) 7_565 3_545
In Se4 La 95.073(10) 7_565 .
In Se4 La 84.927(10) 3_545 .
In Se4 La 84.927(10) 7_565 5
In Se4 La 95.073(10) 3_545 5
La Se4 La 180.0 . 5
In Se4 La 84.927(10) 7_565 5_556
In Se4 La 95.073(10) 3_545 5_556
La Se4 La 96.018(10) . 5_556
La Se4 La 83.982(10) 5 5_556
In Se4 La 95.073(10) 7_565 1_554
In Se4 La 84.927(10) 3_545 1_554
La Se4 La 83.982(10) . 1_554
La Se4 La 96.018(10) 5 1_554
La Se4 La 180.000(17) 5_556 1_554

loop_
_geom_bond_atom_site_label_1
_geom_bond_atom_site_label_2
_geom_bond_distance
_geom_bond_site_symmetry_2
Ba Se2 3.4089(5) 5_566
Ba Se2 3.4089(5) 5_565
Ba Se2 3.4089(5) 1_556
Ba Se2 3.4090(5) .
Ba Se3 3.4213(5) 7_565
Ba Se3 3.4213(5) 3_556
Ba Se3 3.4213(5) 7_566
Ba Se3 3.4213(5) 3
Ba Ba 4.1966(2) 1_556
Ba Ba 4.1966(2) 1_554
La Se2 3.0164(6) .
La Se2 3.0165(6) 1_556
La Se3 3.1183(6) .
La Se3 3.1184(6) 1_556
La Se4 3.1364(3) .
La Se4 3.1364(3) 1_556
La Se1 3.3036(8) 7_565
La Se1 3.4402(8) .
La La 4.1966(2) 1_556
La La 4.1966(2) 1_554
In Se3 2.5720(8) 3
In Se1 2.5870(5) 1_554
In Se1 2.5870(5) .
In Se2 2.6684(8) .
In Se4 3.0675(5) 3
Se1 In 2.5870(5) 1_556
Se1 La 3.3036(8) 7_665
Se2 La 3.0164(6) 1_554
Se2 Ba 3.4090(5) 1_554
Se3 In 2.5720(8) 3_545
Se3 La 3.1183(6) 1_554
Se3 Ba 3.4213(5) 3_546
Se3 Ba 3.4213(5) 3_545
Se4 In 3.0675(5) 7_565
Se4 In 3.0675(5) 3_545
Se4 La 3.1364(3) 5
Se4 La 3.1364(3) 5_556
Se4 La 3.1364(3) 1_554
